data_2225189
loop_
_publ_author_name
'Zhang, Li-Ping'
'Qi, Li-Yun'
'Fang, Yun'

_publ_section_title
;
 (<i>Z</i>)-3-(2-Methoxyanilino)-1-phenylbut-2-en-1-one
;
_journal_coeditor_code BV2137
_journal_issue 3
_journal_name_full 'Acta Crystallographica Section E'
_journal_page_first o576
_journal_paper_doi 10.1107/S1600536810004460
_journal_volume 66
_journal_year 2010
_chemical_formula_iupac 'C17 H17 N O2'
_chemical_formula_moiety 'C17 H17 N O2'
_chemical_formula_sum 'C17 H17 N O2'
_chemical_formula_weight 267.32
_chemical_name_systematic
;
(<i>Z</i>)-3-(2-Methoxyanilino)-1-phenylbut-2-en-1-one
;
_space_group_IT_number 86
_symmetry_cell_setting tetragonal
_symmetry_space_group_name_Hall '-P 4bc'
_symmetry_space_group_name_H-M 'P 42/n :2'
_atom_sites_solution_hydrogens geom
_atom_sites_solution_primary direct
_atom_sites_solution_secondary difmap
_audit_creation_method SHELXL-97
_cell_angle_alpha 90.00
_cell_angle_beta 90.00
_cell_angle_gamma 90.00
_cell_formula_units_Z 8
_cell_length_a 19.125(2)
_cell_length_b 19.125(2)
_cell_length_c 7.9993(19)
_cell_measurement_reflns_used 2401
_cell_measurement_temperature 294(2)
_cell_measurement_theta_max 21.20
_cell_measurement_theta_min 2.76
_cell_volume 2925.9(8)
_computing_cell_refinement 'SAINT (Bruker, 1999)'
_computing_data_collection 'SMART (Bruker, 1998)'
_computing_data_reduction 'SAINT (Bruker, 1999)'
_computing_molecular_graphics 'SHELXTL (Sheldrick, 2008)'
_computing_publication_material 'SHELXTL (Sheldrick, 2008)'
_computing_structure_refinement 'SHELXL97 (Sheldrick, 2008)'
_computing_structure_solution 'SHELXS97 (Sheldrick, 2008)'
_diffrn_ambient_temperature 294(2)
_diffrn_measured_fraction_theta_full 1.000
_diffrn_measured_fraction_theta_max 1.000
_diffrn_measurement_device_type 'Bruker SMART CCD area-detector'
_diffrn_measurement_method '\w scans'
_diffrn_radiation_monochromator graphite
_diffrn_radiation_source 'fine-focus sealed tube'
_diffrn_radiation_type MoK\a
_diffrn_radiation_wavelength 0.71073
_diffrn_reflns_av_R_equivalents 0.0669
_diffrn_reflns_av_sigmaI/netI 0.0533
_diffrn_reflns_limit_h_max 23
_diffrn_reflns_limit_h_min -22
_diffrn_reflns_limit_k_max 12
_diffrn_reflns_limit_k_min -23
_diffrn_reflns_limit_l_max 9
_diffrn_reflns_limit_l_min -10
_diffrn_reflns_number 15499
_diffrn_reflns_theta_full 26.40
_diffrn_reflns_theta_max 26.40
_diffrn_reflns_theta_min 1.51
_exptl_absorpt_coefficient_mu 0.079
_exptl_absorpt_correction_T_max 0.9921
_exptl_absorpt_correction_T_min 0.9843
_exptl_absorpt_correction_type multi-scan
_exptl_absorpt_process_details '(SADABS; Sheldrick, 1996)'
_exptl_crystal_colour colorless
_exptl_crystal_density_diffrn 1.214
_exptl_crystal_density_method 'not measured'
_exptl_crystal_description block
_exptl_crystal_F_000 1136
_exptl_crystal_size_max 0.20
_exptl_crystal_size_mid 0.12
_exptl_crystal_size_min 0.10
_refine_diff_density_max 0.130
_refine_diff_density_min -0.118
_refine_ls_extinction_coef 0.0090(9)
_refine_ls_extinction_expression Fc^*^=kFc[1+0.001xFc^2^\l^3^/sin(2\q)]^-1/4^
_refine_ls_extinction_method SHELXL
_refine_ls_goodness_of_fit_ref 1.016
_refine_ls_hydrogen_treatment constr
_refine_ls_matrix_type full
_refine_ls_number_parameters 184
_refine_ls_number_reflns 3001
_refine_ls_number_restraints 0
_refine_ls_restrained_S_all 1.016
_refine_ls_R_factor_all 0.1197
_refine_ls_R_factor_gt 0.0417
_refine_ls_shift/su_max 0.000
_refine_ls_shift/su_mean 0.000
_refine_ls_structure_factor_coef Fsqd
_refine_ls_weighting_details 'calc w=1/[\s^2^(Fo^2^)+(0.0385P)^2^+0.4330P] where P=(Fo^2^+2Fc^2^)/3'
_refine_ls_weighting_scheme calc
_refine_ls_wR_factor_gt 0.0875
_refine_ls_wR_factor_ref 0.1151
_reflns_number_gt 1457
_reflns_number_total 3001
_reflns_threshold_expression I>2\s(I)
_cod_data_source_file bv2137.cif
_cod_data_source_block I
_cod_original_sg_symbol_H-M 'P 42/n'
_cod_database_code 2225189
_cod_database_fobs_code 2225189

loop_
_symmetry_equiv_pos_as_xyz
'x, y, z'
'-x+1/2, -y+1/2, z'
'-y, x+1/2, z+1/2'
'y+1/2, -x, z+1/2'
'-x, -y, -z'
'x-1/2, y-1/2, -z'
'y, -x-1/2, -z-1/2'
'-y-1/2, x, -z-1/2'

loop_
_atom_site_type_symbol
_atom_site_label
_atom_site_fract_x
_atom_site_fract_y
_atom_site_fract_z
_atom_site_U_iso_or_equiv
_atom_site_adp_type
_atom_site_calc_flag
_atom_site_refinement_flags
_atom_site_occupancy
_atom_site_disorder_assembly
_atom_site_disorder_group
O O1 0.66062(7) 0.61242(9) 0.03020(19) 0.0750(5) Uani d . 1 . .
O O2 0.50749(8) 0.65620(8) 0.22101(19) 0.0700(5) Uani d . 1 . .
N N1 0.53344(8) 0.60548(8) -0.0795(2) 0.0544(5) Uani d . 1 . .
H H1 0.5444 0.6304 0.0061 0.065 Uiso calc R 1 . .
C C1 0.58654(11) 0.59997(10) -0.1999(3) 0.0518(5) Uani d . 1 . .
C C2 0.65502(11) 0.60408(11) -0.1391(3) 0.0571(6) Uani d . 1 . .
C C3 0.71061(12) 0.60098(13) -0.2475(3) 0.0709(7) Uani d . 1 . .
H H3 0.7560 0.6032 -0.2064 0.085 Uiso calc R 1 . .
C C4 0.69923(13) 0.59461(13) -0.4180(3) 0.0743(7) Uani d . 1 . .
H H4 0.7370 0.5917 -0.4908 0.089 Uiso calc R 1 . .
C C5 0.63235(13) 0.59259(12) -0.4793(3) 0.0676(7) Uani d . 1 . .
H H5 0.6247 0.5889 -0.5938 0.081 Uiso calc R 1 . .
C C6 0.57633(12) 0.59603(11) -0.3709(3) 0.0595(6) Uani d . 1 . .
H H6 0.5311 0.5957 -0.4133 0.071 Uiso calc R 1 . .
C C7 0.72721(13) 0.62799(16) 0.0979(3) 0.0985(9) Uani d . 1 . .
H H7A 0.7570 0.5878 0.0880 0.148 Uiso calc R 1 . .
H H7B 0.7223 0.6403 0.2137 0.148 Uiso calc R 1 . .
H H7C 0.7475 0.6664 0.0379 0.148 Uiso calc R 1 . .
C C8 0.44084(11) 0.53573(11) -0.2157(3) 0.0621(6) Uani d . 1 . .
H H8A 0.4270 0.5660 -0.3056 0.093 Uiso calc R 1 . .
H H8B 0.4012 0.5092 -0.1786 0.093 Uiso calc R 1 . .
H H8C 0.4767 0.5044 -0.2539 0.093 Uiso calc R 1 . .
C C9 0.46824(11) 0.57866(10) -0.0740(2) 0.0493(5) Uani d . 1 . .
C C10 0.42736(10) 0.59017(10) 0.0650(3) 0.0532(5) Uani d . 1 . .
H H10 0.3825 0.5715 0.0647 0.064 Uiso calc R 1 . .
C C11 0.44829(11) 0.62827(10) 0.2084(3) 0.0535(5) Uani d . 1 . .
C C12 0.39786(11) 0.63783(11) 0.3497(3) 0.0548(6) Uani d . 1 . .
C C13 0.34395(11) 0.59189(12) 0.3815(3) 0.0654(6) Uani d . 1 . .
H H13 0.3387 0.5524 0.3149 0.078 Uiso calc R 1 . .
C C14 0.29750(13) 0.60378(16) 0.5113(3) 0.0844(8) Uani d . 1 . .
H H14 0.2615 0.5722 0.5320 0.101 Uiso calc R 1 . .
C C15 0.30459(18) 0.66161(19) 0.6081(4) 0.0987(10) Uani d . 1 . .
H H15 0.2729 0.6702 0.6938 0.118 Uiso calc R 1 . .
C C16 0.35791(18) 0.70697(16) 0.5801(4) 0.1039(10) Uani d . 1 . .
H H16 0.3628 0.7462 0.6478 0.125 Uiso calc R 1 . .
C C17 0.40504(14) 0.69538(13) 0.4520(3) 0.0807(8) Uani d . 1 . .
H H17 0.4417 0.7265 0.4348 0.097 Uiso calc R 1 . .

loop_
_atom_site_aniso_label
_atom_site_aniso_U_11
_atom_site_aniso_U_22
_atom_site_aniso_U_33
_atom_site_aniso_U_12
_atom_site_aniso_U_13
_atom_site_aniso_U_23
O1 0.0502(10) 0.1141(14) 0.0606(10) -0.0126(9) -0.0072(8) 0.0100(9)
O2 0.0586(10) 0.0757(11) 0.0757(10) -0.0146(8) 0.0001(8) -0.0133(9)
N1 0.0480(11) 0.0562(11) 0.0591(11) -0.0065(9) -0.0022(9) -0.0057(9)
C1 0.0480(13) 0.0461(13) 0.0612(15) -0.0023(10) -0.0015(12) 0.0043(11)
C2 0.0490(14) 0.0637(15) 0.0586(14) -0.0054(11) -0.0027(11) 0.0112(12)
C3 0.0492(14) 0.0939(19) 0.0696(17) -0.0019(12) 0.0022(12) 0.0153(14)
C4 0.0645(17) 0.0842(18) 0.0741(18) -0.0017(13) 0.0158(14) 0.0066(14)
C5 0.0785(18) 0.0670(16) 0.0573(14) -0.0099(13) 0.0032(14) 0.0044(12)
C6 0.0564(14) 0.0610(15) 0.0612(15) -0.0058(11) -0.0046(12) 0.0036(12)
C7 0.0568(16) 0.162(3) 0.0763(18) -0.0205(17) -0.0157(14) 0.0046(18)
C8 0.0584(14) 0.0648(14) 0.0633(14) -0.0089(11) -0.0098(12) 0.0006(12)
C9 0.0480(12) 0.0414(12) 0.0585(13) 0.0022(10) -0.0109(11) 0.0047(10)
C10 0.0415(12) 0.0545(13) 0.0637(14) 0.0003(10) -0.0038(11) 0.0005(12)
C11 0.0484(13) 0.0459(12) 0.0662(14) 0.0020(11) -0.0060(11) 0.0041(11)
C12 0.0530(14) 0.0537(14) 0.0577(13) 0.0089(11) -0.0037(11) 0.0026(11)
C13 0.0589(15) 0.0682(16) 0.0690(15) 0.0030(12) 0.0007(13) 0.0041(13)
C14 0.0638(17) 0.104(2) 0.0851(18) 0.0042(16) 0.0144(15) 0.0109(18)
C15 0.102(2) 0.106(3) 0.088(2) 0.027(2) 0.0247(19) -0.001(2)
C16 0.132(3) 0.086(2) 0.094(2) 0.007(2) 0.028(2) -0.0225(18)
C17 0.090(2) 0.0689(17) 0.0837(18) -0.0053(14) 0.0130(16) -0.0124(15)

loop_
_atom_type_symbol
_atom_type_description
_atom_type_scat_dispersion_real
_atom_type_scat_dispersion_imag
_atom_type_scat_source
C C 0.0033 0.0016 'International Tables Vol C Tables 4.2.6.8 and 6.1.1.4'
H H 0.0000 0.0000 'International Tables Vol C Tables 4.2.6.8 and 6.1.1.4'
N N 0.0061 0.0033 'International Tables Vol C Tables 4.2.6.8 and 6.1.1.4'
O O 0.0106 0.0060 'International Tables Vol C Tables 4.2.6.8 and 6.1.1.4'

loop_
_geom_angle_atom_site_label_1
_geom_angle_atom_site_label_2
_geom_angle_atom_site_label_3
_geom_angle_site_symmetry_1
_geom_angle_site_symmetry_3
_geom_angle
_geom_angle_publ_flag
C2 O1 C7 . . 118.28(17) ?
C9 N1 C1 . . 131.48(18) ?
C9 N1 H1 . . 114.3 ?
C1 N1 H1 . . 114.3 ?
C6 C1 C2 . . 118.6(2) ?
C6 C1 N1 . . 125.47(19) ?
C2 C1 N1 . . 115.77(19) ?
O1 C2 C3 . . 124.7(2) ?
O1 C2 C1 . . 115.07(19) ?
C3 C2 C1 . . 120.2(2) ?
C2 C3 C4 . . 120.2(2) ?
C2 C3 H3 . . 119.9 ?
C4 C3 H3 . . 119.9 ?
C5 C4 C3 . . 120.1(2) ?
C5 C4 H4 . . 120.0 ?
C3 C4 H4 . . 120.0 ?
C4 C5 C6 . . 119.9(2) ?
C4 C5 H5 . . 120.1 ?
C6 C5 H5 . . 120.1 ?
C5 C6 C1 . . 121.0(2) ?
C5 C6 H6 . . 119.5 ?
C1 C6 H6 . . 119.5 ?
O1 C7 H7A . . 109.5 ?
O1 C7 H7B . . 109.5 ?
H7A C7 H7B . . 109.5 ?
O1 C7 H7C . . 109.5 ?
H7A C7 H7C . . 109.5 ?
H7B C7 H7C . . 109.5 ?
C9 C8 H8A . . 109.5 ?
C9 C8 H8B . . 109.5 ?
H8A C8 H8B . . 109.5 ?
C9 C8 H8C . . 109.5 ?
H8A C8 H8C . . 109.5 ?
H8B C8 H8C . . 109.5 ?
N1 C9 C10 . . 119.35(19) ?
N1 C9 C8 . . 120.57(19) ?
C10 C9 C8 . . 120.07(18) ?
C9 C10 C11 . . 125.15(19) ?
C9 C10 H10 . . 117.4 ?
C11 C10 H10 . . 117.4 ?
O2 C11 C10 . . 122.6(2) ?
O2 C11 C12 . . 117.9(2) ?
C10 C11 C12 . . 119.50(19) ?
C17 C12 C13 . . 118.3(2) ?
C17 C12 C11 . . 118.8(2) ?
C13 C12 C11 . . 122.9(2) ?
C12 C13 C14 . . 120.9(2) ?
C12 C13 H13 . . 119.6 ?
C14 C13 H13 . . 119.6 ?
C15 C14 C13 . . 119.8(3) ?
C15 C14 H14 . . 120.1 ?
C13 C14 H14 . . 120.1 ?
C14 C15 C16 . . 120.1(3) ?
C14 C15 H15 . . 119.9 ?
C16 C15 H15 . . 119.9 ?
C15 C16 C17 . . 120.6(3) ?
C15 C16 H16 . . 119.7 ?
C17 C16 H16 . . 119.7 ?
C12 C17 C16 . . 120.2(3) ?
C12 C17 H17 . . 119.9 ?
C16 C17 H17 . . 119.9 ?

loop_
_geom_bond_atom_site_label_1
_geom_bond_atom_site_label_2
_geom_bond_site_symmetry_2
_geom_bond_distance
_geom_bond_publ_flag
O1 C2 . 1.368(2) ?
O1 C7 . 1.415(2) ?
O2 C11 . 1.256(2) ?
N1 C9 . 1.349(2) ?
N1 C1 . 1.404(2) ?
N1 H1 . 0.8600 ?
C1 C6 . 1.384(3) ?
C1 C2 . 1.399(3) ?
C2 C3 . 1.373(3) ?
C3 C4 . 1.387(3) ?
C3 H3 . 0.9300 ?
C4 C5 . 1.370(3) ?
C4 H4 . 0.9300 ?
C5 C6 . 1.380(3) ?
C5 H5 . 0.9300 ?
C6 H6 . 0.9300 ?
C7 H7A . 0.9600 ?
C7 H7B . 0.9600 ?
C7 H7C . 0.9600 ?
C8 C9 . 1.494(3) ?
C8 H8A . 0.9600 ?
C8 H8B . 0.9600 ?
C8 H8C . 0.9600 ?
C9 C10 . 1.377(3) ?
C10 C11 . 1.417(3) ?
C10 H10 . 0.9300 ?
C11 C12 . 1.497(3) ?
C12 C17 . 1.378(3) ?
C12 C13 . 1.378(3) ?
C13 C14 . 1.385(3) ?
C13 H13 . 0.9300 ?
C14 C15 . 1.357(4) ?
C14 H14 . 0.9300 ?
C15 C16 . 1.357(4) ?
C15 H15 . 0.9300 ?
C16 C17 . 1.383(3) ?
C16 H16 . 0.9300 ?
C17 H17 . 0.9300 ?

loop_
_geom_hbond_atom_site_label_D
_geom_hbond_atom_site_label_H
_geom_hbond_atom_site_label_A
_geom_hbond_site_symmetry_A
_geom_hbond_distance_DH
_geom_hbond_distance_HA
_geom_hbond_distance_DA
_geom_hbond_angle_DHA
N1 H1 O2 . 0.86 1.91 2.639(2) 139.4
C3 H3 Cg1 8_755 0.93 2.79 3.725(2) 153
C16 H16 \p(C13) 3_655 0.93 2.78 3.688(4) 167

loop_
_geom_torsion_atom_site_label_1
_geom_torsion_atom_site_label_2
_geom_torsion_atom_site_label_3
_geom_torsion_atom_site_label_4
_geom_torsion_site_symmetry_1
_geom_torsion_site_symmetry_2
_geom_torsion_site_symmetry_3
_geom_torsion_site_symmetry_4
_geom_torsion
_geom_torsion_publ_flag
C9 N1 C1 C6 . . . . 34.4(3) ?
C9 N1 C1 C2 . . . . -150.6(2) ?
C7 O1 C2 C3 . . . . 8.6(3) ?
C7 O1 C2 C1 . . . . -170.2(2) ?
C6 C1 C2 O1 . . . . 175.91(19) ?
N1 C1 C2 O1 . . . . 0.5(3) ?
C6 C1 C2 C3 . . . . -3.0(3) ?
N1 C1 C2 C3 . . . . -178.40(19) ?
O1 C2 C3 C4 . . . . -178.0(2) ?
C1 C2 C3 C4 . . . . 0.8(4) ?
C2 C3 C4 C5 . . . . 1.1(4) ?
C3 C4 C5 C6 . . . . -0.8(4) ?
C4 C5 C6 C1 . . . . -1.4(3) ?
C2 C1 C6 C5 . . . . 3.3(3) ?
N1 C1 C6 C5 . . . . 178.25(19) ?
C1 N1 C9 C10 . . . . 177.28(19) ?
C1 N1 C9 C8 . . . . -1.6(3) ?
N1 C9 C10 C11 . . . . -0.7(3) ?
C8 C9 C10 C11 . . . . 178.21(18) ?
C9 C10 C11 O2 . . . . 0.7(3) ?
C9 C10 C11 C12 . . . . 178.91(18) ?
O2 C11 C12 C17 . . . . 24.9(3) ?
C10 C11 C12 C17 . . . . -153.5(2) ?
O2 C11 C12 C13 . . . . -155.7(2) ?
C10 C11 C12 C13 . . . . 25.9(3) ?
C17 C12 C13 C14 . . . . 1.0(3) ?
C11 C12 C13 C14 . . . . -178.4(2) ?
C12 C13 C14 C15 . . . . 0.5(4) ?
C13 C14 C15 C16 . . . . -1.4(4) ?
C14 C15 C16 C17 . . . . 0.8(5) ?
C13 C12 C17 C16 . . . . -1.6(4) ?
C11 C12 C17 C16 . . . . 177.8(2) ?
C15 C16 C17 C12 . . . . 0.8(4) ?

loop_
_cod_related_entry_id
_cod_related_entry_database
_cod_related_entry_code
1 ChemSpider 4547258
